data_1564035
loop_
_publ_author_name
'Mukherjee, Jhumpa'
'Sengupta, Arunava'
'Mukherjee, Rabindranath'

_publ_section_title
;
 Five-coordinate [(L2)2CuII(X)]z+ (X&#x00A0;=&#x00A0;H2O,
 z&#x00A0;=&#x00A0;2; X&#x00A0;=&#x00A0;N3&#x2212;, SCN&#x2212;,
 NO2&#x2212;, MeCO2&#x2212;, Cl&#x2212;, Br&#x2212;, z&#x00A0;=&#x00A0;1;
 L2&#x00A0;=&#x00A0;1-benzyl-[3-(2-pyridyl)]pyrazole) complexes:
 Structural index, EPR and redox potential correlations
;
_journal_name_full 'Inorganica Chimica Acta'
_journal_page_first 119899
_journal_paper_doi 10.1016/j.ica.2020.119899
_journal_volume 513
_journal_year 2020
_chemical_formula_moiety 'C30 H26 Cu N7 O2, Cl O4'
_chemical_formula_sum 'C30 H26 Cl Cu N7 O6'
_chemical_formula_weight 679.57
_space_group_crystal_system triclinic
_space_group_IT_number 2
_space_group_name_Hall '-P 1'
_space_group_name_H-M_alt 'P -1'
_atom_sites_solution_hydrogens geom
_cell_angle_alpha 98.1050(10)
_cell_angle_beta 111.4860(10)
_cell_angle_gamma 111.0390(10)
_cell_formula_units_Z 2
_cell_length_a 12.4084(4)
_cell_length_b 12.8912(4)
_cell_length_c 13.2892(4)
_cell_measurement_reflns_used 9913
_cell_measurement_temperature 100(2)
_cell_measurement_theta_max 28.26
_cell_measurement_theta_min 2.84
_cell_volume 1752.93(10)
_computing_cell_refinement 'SAINT V8.38A (?, 2016)'
_computing_data_reduction 'SAINT V8.38A (?, 2016)'
_computing_molecular_graphics 'Olex2 1.3 (Dolomanov et al., 2009)'
_computing_publication_material 'Olex2 1.3 (Dolomanov et al., 2009)'
_computing_structure_refinement 'ShelXL 2018/3 (Sheldrick, 2015)'
_computing_structure_solution 'ShelXT (Sheldrick, 2015)'
_diffrn_ambient_temperature 100.0
_diffrn_measured_fraction_theta_full 0.996
_diffrn_measured_fraction_theta_max 0.996
_diffrn_measurement_device_type 'Bruker APEX-II CCD'
_diffrn_measurement_method '\f and \w scans'
_diffrn_radiation_type MoK\a
_diffrn_radiation_wavelength 0.71073
_diffrn_reflns_av_R_equivalents 0.0298
_diffrn_reflns_av_unetI/netI 0.0333
_diffrn_reflns_Laue_measured_fraction_full 0.996
_diffrn_reflns_Laue_measured_fraction_max 0.996
_diffrn_reflns_limit_h_max 16
_diffrn_reflns_limit_h_min -16
_diffrn_reflns_limit_k_max 17
_diffrn_reflns_limit_k_min -17
_diffrn_reflns_limit_l_max 17
_diffrn_reflns_limit_l_min -17
_diffrn_reflns_number 27933
_diffrn_reflns_point_group_measured_fraction_full 0.996
_diffrn_reflns_point_group_measured_fraction_max 0.996
_diffrn_reflns_theta_full 25.242
_diffrn_reflns_theta_max 28.272
_diffrn_reflns_theta_min 2.407
_exptl_absorpt_coefficient_mu 0.747
_exptl_absorpt_correction_T_max 0.7457
_exptl_absorpt_correction_T_min 0.6966
_exptl_absorpt_correction_type empirical
_exptl_absorpt_process_details
;
SADABS-2016/2 (Bruker,2016/2) was used for absorption correction.
wR2(int) was 0.0731 before and 0.0446 after correction.
The Ratio of minimum to maximum transmission is 0.9342.
The \l/2 correction factor is Not present.
;
_exptl_crystal_colour green
_exptl_crystal_colour_primary green
_exptl_crystal_density_diffrn 1.288
_exptl_crystal_density_method 'not measured'
_exptl_crystal_description block
_exptl_crystal_F_000 698
_exptl_crystal_size_max 0.12
_exptl_crystal_size_mid 0.06
_exptl_crystal_size_min 0.05
_refine_diff_density_max 0.907
_refine_diff_density_min -0.796
_refine_diff_density_rms 0.067
_refine_ls_extinction_coef .
_refine_ls_extinction_method none
_refine_ls_goodness_of_fit_ref 1.039
_refine_ls_hydrogen_treatment constr
_refine_ls_matrix_type full
_refine_ls_number_parameters 406
_refine_ls_number_reflns 8664
_refine_ls_number_restraints 29
_refine_ls_restrained_S_all 1.075
_refine_ls_R_factor_all 0.0579
_refine_ls_R_factor_gt 0.0474
_refine_ls_shift/su_max 0.001
_refine_ls_shift/su_mean 0.000
_refine_ls_structure_factor_coef Fsqd
_refine_ls_weighting_details 'w=1/[\s^2^(Fo^2^)+(0.0566P)^2^+1.7138P] where P=(Fo^2^+2Fc^2^)/3'
_refine_ls_weighting_scheme calc
_refine_ls_wR_factor_gt 0.1182
_refine_ls_wR_factor_ref 0.1256
_reflns_Friedel_coverage 0.000
_reflns_Friedel_fraction_full .
_reflns_Friedel_fraction_max .
_reflns_number_gt 7298
_reflns_number_total 8664
_reflns_threshold_expression 'I > 2\s(I)'
_cod_data_source_file 1.cif
_cod_data_source_block 4
_cod_original_cell_volume 1752.92(10)
_cod_database_code 1564035
_shelx_space_group_comment
;
The symmetry employed for this shelxl refinement is uniquely defined
by the following loop, which should always be used as a source of
symmetry information in preference to the above space-group names.
They are only intended as comments.
;
_olex2_refinement_description
;
1. Fixed Uiso
 At 1.2 times of:
  All C(H) groups, All C(H,H) groups
2. Rigid bond restraints
 C3, C28
 with sigma for 1-2 distances of 0.01 and sigma for 1-3 distances of 0.01
 C3, C27
 with sigma for 1-2 distances of 0.01 and sigma for 1-3 distances of 0.01
 O2, Cu1
 with sigma for 1-2 distances of 0.01 and sigma for 1-3 distances of 0.01
 Cu1, O1
 with sigma for 1-2 distances of 0.01 and sigma for 1-3 distances of 0.01
 O1, N7
 with sigma for 1-2 distances of 0.01 and sigma for 1-3 distances of 0.01
 O2, N7
 with sigma for 1-2 distances of 0.01 and sigma for 1-3 distances of 0.01
 C28, C27
 with sigma for 1-2 distances of 0.001 and sigma for 1-3 distances of 0.001
3. Uiso/Uaniso restraints and constraints
C28 \\sim C29: within 2A with sigma of 0.001 and sigma for terminal atoms of
0.002 within 2A
C27 \\sim C28: within 2A with sigma of 0.001 and sigma for terminal atoms of
0.002 within 2A
Uanis(O1) \\sim Ueq, Uanis(O2) \\sim Ueq: with sigma of 0.1 and sigma for
terminal atoms of 0.2
4.a Secondary CH2 refined with riding coordinates:
 C24(H24A,H24B), C9(H9A,H9B)
4.b Aromatic/amide H refined with riding coordinates:
 C4(H4), C8(H8), C3(H3), C1(H1), C19(H19), C23(H23), C7(H7), C2(H2), C22(H22),
 C18(H18), C16(H16), C11(H11), C17(H17), C15(H15), C26(H26), C13(H13), C27(H27),
  C28(H28), C30(H30), C12(H12), C14(H14), C29(H29)
;
_smtbx_masks_void_probe_radius 1.2
_smtbx_masks_void_truncation_radius 1.2

loop_
_space_group_symop_operation_xyz
'x, y, z'
'-x, -y, -z'

loop_
_atom_site_label
_atom_site_type_symbol
_atom_site_fract_x
_atom_site_fract_y
_atom_site_fract_z
_atom_site_U_iso_or_equiv
_atom_site_adp_type
_atom_site_occupancy
_atom_site_site_symmetry_order
_atom_site_calc_flag
_atom_site_refinement_flags_posn
_atom_site_refinement_flags_adp
_atom_site_refinement_flags_occupancy
_atom_site_disorder_assembly
_atom_site_disorder_group
Cu1 Cu 0.26020(2) 0.25764(2) 0.24561(2) 0.02325(9) Uani 1 1 d . U . . .
Cl1 Cl 0.19860(7) 0.78114(7) 0.71427(7) 0.0543(2) Uani 1 1 d . . . . .
N5 N 0.11592(17) 0.22366(15) 0.07522(15) 0.0239(4) Uani 1 1 d . . . . .
N2 N 0.43728(17) 0.39733(15) 0.27857(15) 0.0230(4) Uani 1 1 d . . . . .
N6 N 0.03193(18) 0.26011(16) 0.01226(16) 0.0278(4) Uani 1 1 d . . . . .
N1 N 0.25407(17) 0.38932(15) 0.33895(15) 0.0233(4) Uani 1 1 d . . . . .
N3 N 0.54156(18) 0.42556(16) 0.25778(16) 0.0261(4) Uani 1 1 d . . . . .
N4 N 0.27008(18) 0.12532(16) 0.15760(16) 0.0269(4) Uani 1 1 d . . . . .
O2 O 0.3242(2) 0.1964(2) 0.4075(2) 0.0619(7) Uani 1 1 d . U . . .
O1 O 0.1339(2) 0.13552(19) 0.2952(2) 0.0672(7) Uani 1 1 d . U . . .
N7 N 0.2126(3) 0.1332(2) 0.3853(2) 0.0454(6) Uani 1 1 d . U . . .
C21 C 0.1101(2) 0.13829(18) 0.00056(18) 0.0251(4) Uani 1 1 d . . . . .
C4 C 0.3702(2) 0.59154(19) 0.45202(18) 0.0273(4) Uani 1 1 d . . . . .
H4 H 0.444639 0.664611 0.480291 0.033 Uiso 1 1 calc R U . . .
C20 C 0.1898(2) 0.07970(18) 0.04485(19) 0.0268(4) Uani 1 1 d . . . . .
C8 C 0.6212(2) 0.5415(2) 0.30443(19) 0.0293(5) Uani 1 1 d . . . . .
H8 H 0.699761 0.581302 0.300441 0.035 Uiso 1 1 calc R U . . .
C6 C 0.4545(2) 0.49885(17) 0.34051(17) 0.0223(4) Uani 1 1 d . . . . .
C5 C 0.3574(2) 0.49496(18) 0.37872(17) 0.0222(4) Uani 1 1 d . . . . .
C3 C 0.2726(2) 0.5792(2) 0.48302(19) 0.0315(5) Uani 1 1 d . . . . .
H3 H 0.278837 0.644032 0.532830 0.038 Uiso 1 1 calc R U . . .
C1 C 0.1597(2) 0.3781(2) 0.36944(19) 0.0294(5) Uani 1 1 d . . . . .
H1 H 0.086659 0.304006 0.341344 0.035 Uiso 1 1 calc R U . . .
C19 C 0.1844(2) -0.01640(19) -0.0230(2) 0.0330(5) Uani 1 1 d . . . . .
H19 H 0.126899 -0.047683 -0.102135 0.040 Uiso 1 1 calc R U . . .
C24 C 0.0148(2) 0.3563(2) 0.0636(2) 0.0305(5) Uani 1 1 d . . . . .
H24A H 0.005124 0.345203 0.132551 0.037 Uiso 1 1 calc R U . . .
H24B H -0.065754 0.355378 0.009298 0.037 Uiso 1 1 calc R U . . .
C23 C -0.0240(2) 0.1999(2) -0.0996(2) 0.0347(5) Uani 1 1 d . . . . .
H23 H -0.085353 0.210823 -0.159855 0.042 Uiso 1 1 calc R U . . .
C7 C 0.5686(2) 0.59148(19) 0.35844(19) 0.0275(4) Uani 1 1 d . . . . .
H7 H 0.602299 0.671661 0.399209 0.033 Uiso 1 1 calc R U . . .
C2 C 0.1659(2) 0.4717(2) 0.4408(2) 0.0328(5) Uani 1 1 d . . . . .
H2 H 0.097465 0.462091 0.460606 0.039 Uiso 1 1 calc R U . . .
O4 O 0.1839(3) 0.7261(3) 0.7980(2) 0.0832(9) Uani 1 1 d . . . . .
C22 C 0.0231(2) 0.1207(2) -0.11073(19) 0.0342(5) Uani 1 1 d . . . . .
H22 H 0.001603 0.065648 -0.178928 0.041 Uiso 1 1 calc R U . . .
C18 C 0.2642(3) -0.0656(2) 0.0270(2) 0.0373(6) Uani 1 1 d . . . . .
H18 H 0.262245 -0.131367 -0.017530 0.045 Uiso 1 1 calc R U . . .
O3 O 0.1310(2) 0.8497(3) 0.7039(3) 0.0919(10) Uani 1 1 d . . . . .
C16 C 0.3465(2) 0.0763(2) 0.2047(2) 0.0347(5) Uani 1 1 d . . . . .
H16 H 0.402721 0.107934 0.284138 0.042 Uiso 1 1 calc R U . . .
O5 O 0.3311(2) 0.8535(2) 0.7481(3) 0.0898(10) Uani 1 1 d . . . . .
O6 O 0.1492(3) 0.6920(3) 0.6119(2) 0.0884(10) Uani 1 1 d . . . . .
C11 C 0.4061(3) 0.3496(2) 0.0140(2) 0.0395(6) Uani 1 1 d . . . . .
H11 H 0.411918 0.418836 0.056589 0.047 Uiso 1 1 calc R U . . .
C10 C 0.4750(2) 0.2930(2) 0.0686(2) 0.0345(5) Uani 1 1 d . . . . .
C9 C 0.5620(2) 0.3381(2) 0.1953(2) 0.0325(5) Uani 1 1 d . . . . .
H9A H 0.547531 0.271312 0.225848 0.039 Uiso 1 1 calc R U . . .
H9B H 0.653248 0.372656 0.208559 0.039 Uiso 1 1 calc R U . . .
C25 C 0.1272(2) 0.4737(2) 0.0958(2) 0.0332(5) Uani 1 1 d . . . . .
C17 C 0.3461(3) -0.0186(2) 0.1414(2) 0.0391(6) Uani 1 1 d . . . . .
H17 H 0.402031 -0.051022 0.176832 0.047 Uiso 1 1 calc R U . . .
C15 C 0.4667(3) 0.1921(2) 0.0051(3) 0.0474(7) Uani 1 1 d . . . . .
H15 H 0.514594 0.153572 0.041568 0.057 Uiso 1 1 calc R U . . .
C26 C 0.1581(3) 0.5648(2) 0.1856(2) 0.0463(7) Uani 1 1 d . . . . .
H26 H 0.108490 0.553630 0.226631 0.056 Uiso 1 1 calc R U . . .
C13 C 0.3196(4) 0.2047(3) -0.1653(3) 0.0671(11) Uani 1 1 d . . . . .
H13 H 0.266008 0.174487 -0.245280 0.081 Uiso 1 1 calc R U . . .
C27 C 0.2629(3) 0.6743(3) 0.2168(4) 0.0679(8) Uani 1 1 d . U . . .
H27 H 0.284029 0.736951 0.278772 0.081 Uiso 1 1 calc R U . . .
C28 C 0.3338(3) 0.6903(3) 0.1582(4) 0.0691(7) Uani 1 1 d . U . . .
H28 H 0.405762 0.763808 0.180468 0.083 Uiso 1 1 calc R U . . .
C30 C 0.1993(3) 0.4929(3) 0.0356(4) 0.0596(10) Uani 1 1 d . . . . .
H30 H 0.178112 0.431374 -0.027507 0.072 Uiso 1 1 calc R U . . .
C12 C 0.3291(3) 0.3049(3) -0.1024(2) 0.0553(8) Uani 1 1 d . . . . .
H12 H 0.282093 0.343753 -0.139505 0.066 Uiso 1 1 calc R U . . .
C14 C 0.3881(4) 0.1481(3) -0.1118(3) 0.0624(10) Uani 1 1 d . . . . .
H14 H 0.381494 0.078931 -0.155190 0.075 Uiso 1 1 calc R U . . .
C29 C 0.3023(3) 0.6013(3) 0.0671(4) 0.0657(8) Uani 1 1 d . U . . .
H29 H 0.351148 0.613877 0.025372 0.079 Uiso 1 1 calc R U . . .

loop_
_atom_site_aniso_label
_atom_site_aniso_U_11
_atom_site_aniso_U_22
_atom_site_aniso_U_33
_atom_site_aniso_U_23
_atom_site_aniso_U_13
_atom_site_aniso_U_12
Cu1 0.02591(14) 0.01804(13) 0.02013(14) 0.00269(9) 0.00501(11) 0.01070(10)
Cl1 0.0324(3) 0.0551(4) 0.0695(5) -0.0003(4) 0.0251(3) 0.0186(3)
N5 0.0205(8) 0.0199(8) 0.0207(8) 0.0050(7) 0.0029(7) 0.0052(7)
N2 0.0242(8) 0.0200(8) 0.0196(8) 0.0030(7) 0.0058(7) 0.0098(7)
N6 0.0224(9) 0.0241(9) 0.0261(9) 0.0099(7) 0.0029(8) 0.0068(7)
N1 0.0239(9) 0.0206(8) 0.0229(9) 0.0066(7) 0.0071(7) 0.0111(7)
N3 0.0276(9) 0.0255(9) 0.0239(9) 0.0066(7) 0.0099(8) 0.0125(7)
N4 0.0302(9) 0.0204(8) 0.0246(9) 0.0028(7) 0.0082(8) 0.0115(7)
O2 0.0386(11) 0.0494(12) 0.0582(14) -0.0236(10) 0.0066(10) 0.0096(10)
O1 0.0439(12) 0.0403(11) 0.0706(16) -0.0201(10) -0.0097(11) 0.0209(10)
N7 0.0694(17) 0.0333(12) 0.0509(14) 0.0237(11) 0.0361(14) 0.0278(12)
C21 0.0239(10) 0.0190(9) 0.0205(10) 0.0035(8) 0.0066(8) 0.0018(8)
C4 0.0324(11) 0.0227(10) 0.0215(10) 0.0042(8) 0.0052(9) 0.0151(9)
C20 0.0278(11) 0.0185(9) 0.0263(11) 0.0035(8) 0.0114(9) 0.0044(8)
C8 0.0280(11) 0.0257(11) 0.0284(11) 0.0089(9) 0.0102(9) 0.0084(9)
C6 0.0258(10) 0.0185(9) 0.0171(9) 0.0041(7) 0.0043(8) 0.0103(8)
C5 0.0258(10) 0.0217(9) 0.0170(9) 0.0063(7) 0.0045(8) 0.0135(8)
C3 0.0416(13) 0.0344(12) 0.0235(11) 0.0077(9) 0.0114(10) 0.0259(11)
C1 0.0289(11) 0.0321(12) 0.0274(11) 0.0093(9) 0.0104(9) 0.0161(9)
C19 0.0384(13) 0.0203(10) 0.0316(12) 0.0003(9) 0.0182(11) 0.0046(9)
C24 0.0232(10) 0.0301(11) 0.0360(12) 0.0150(10) 0.0093(10) 0.0121(9)
C23 0.0292(12) 0.0333(12) 0.0243(11) 0.0120(9) 0.0017(10) 0.0055(10)
C7 0.0295(11) 0.0210(10) 0.0238(10) 0.0056(8) 0.0071(9) 0.0086(8)
C2 0.0356(12) 0.0417(13) 0.0294(12) 0.0127(10) 0.0153(10) 0.0246(11)
O4 0.0815(19) 0.092(2) 0.0579(16) 0.0041(14) 0.0399(15) 0.0187(16)
C22 0.0325(12) 0.0295(12) 0.0197(10) 0.0038(9) 0.0050(9) 0.0009(9)
C18 0.0446(14) 0.0191(10) 0.0464(15) 0.0017(10) 0.0262(12) 0.0098(10)
O3 0.0481(14) 0.093(2) 0.130(3) 0.0095(19) 0.0327(16) 0.0447(15)
C16 0.0380(13) 0.0259(11) 0.0341(13) 0.0041(9) 0.0095(11) 0.0171(10)
O5 0.0344(12) 0.0640(16) 0.172(3) 0.0503(19) 0.0383(16) 0.0265(11)
O6 0.0781(18) 0.110(2) 0.0648(17) -0.0148(16) 0.0410(15) 0.0360(17)
C11 0.0389(14) 0.0454(15) 0.0290(12) 0.0106(11) 0.0172(11) 0.0119(11)
C10 0.0382(13) 0.0297(12) 0.0319(12) 0.0048(9) 0.0217(11) 0.0072(10)
C9 0.0373(12) 0.0307(12) 0.0338(12) 0.0066(10) 0.0185(11) 0.0183(10)
C25 0.0246(11) 0.0261(11) 0.0456(14) 0.0175(10) 0.0083(10) 0.0133(9)
C17 0.0420(14) 0.0257(11) 0.0505(16) 0.0084(11) 0.0197(13) 0.0184(11)
C15 0.0625(18) 0.0305(13) 0.0464(16) 0.0033(11) 0.0380(15) 0.0074(12)
C26 0.0549(17) 0.0345(13) 0.0307(13) 0.0140(11) 0.0014(12) 0.0174(12)
C13 0.055(2) 0.076(2) 0.0292(15) -0.0024(15) 0.0212(14) -0.0077(18)
C27 0.0455(12) 0.0327(10) 0.105(2) 0.0325(12) 0.0092(12) 0.0180(10)
C28 0.0416(11) 0.0334(10) 0.114(2) 0.0301(11) 0.0136(11) 0.0178(9)
C30 0.0552(18) 0.0305(14) 0.121(3) 0.0311(17) 0.062(2) 0.0229(13)
C12 0.0475(17) 0.076(2) 0.0317(14) 0.0168(14) 0.0200(13) 0.0139(16)
C14 0.080(2) 0.0401(16) 0.0488(18) -0.0056(14) 0.0460(19) -0.0025(16)
C29 0.0410(11) 0.0360(11) 0.118(2) 0.0276(12) 0.0331(12) 0.0168(9)

loop_
_atom_type_symbol
_atom_type_description
_atom_type_scat_dispersion_real
_atom_type_scat_dispersion_imag
_atom_type_scat_source
C C 0.0033 0.0016 'International Tables Vol C Tables 4.2.6.8 and 6.1.1.4'
H H 0.0000 0.0000 'International Tables Vol C Tables 4.2.6.8 and 6.1.1.4'
Cl Cl 0.1484 0.1585 'International Tables Vol C Tables 4.2.6.8 and 6.1.1.4'
Cu Cu 0.3201 1.2651 'International Tables Vol C Tables 4.2.6.8 and 6.1.1.4'
N N 0.0061 0.0033 'International Tables Vol C Tables 4.2.6.8 and 6.1.1.4'
O O 0.0106 0.0060 'International Tables Vol C Tables 4.2.6.8 and 6.1.1.4'

loop_
_geom_angle_atom_site_label_1
_geom_angle_atom_site_label_2
_geom_angle_atom_site_label_3
_geom_angle
_geom_angle_site_symmetry_1
_geom_angle_site_symmetry_3
N5 Cu1 O2 148.83(7) . .
N2 Cu1 N5 109.02(7) . .
N2 Cu1 O2 101.33(7) . .
N2 Cu1 O1 153.35(8) . .
N1 Cu1 N5 102.90(7) . .
N1 Cu1 N2 79.98(7) . .
N1 Cu1 O2 88.97(7) . .
N1 Cu1 O1 89.69(8) . .
N4 Cu1 N5 79.13(7) . .
N4 Cu1 N2 99.86(7) . .
N4 Cu1 N1 177.92(7) . .
N4 Cu1 O2 89.03(7) . .
N4 Cu1 O1 89.59(8) . .
O1 Cu1 N5 97.17(8) . .
O1 Cu1 O2 53.62(8) . .
O3 Cl1 O4 107.4(2) . .
O3 Cl1 O5 109.71(17) . .
O3 Cl1 O6 112.7(2) . .
O5 Cl1 O4 110.83(19) . .
O6 Cl1 O4 107.7(2) . .
O6 Cl1 O5 108.51(19) . .
N6 N5 Cu1 144.06(14) . .
C21 N5 Cu1 110.52(14) . .
C21 N5 N6 105.29(17) . .
N3 N2 Cu1 143.76(14) . .
C6 N2 Cu1 111.21(14) . .
C6 N2 N3 104.99(17) . .
N5 N6 C24 121.64(18) . .
C23 N6 N5 111.01(19) . .
C23 N6 C24 127.3(2) . .
C5 N1 Cu1 116.23(14) . .
C1 N1 Cu1 124.73(15) . .
C1 N1 C5 118.91(19) . .
N2 N3 C9 122.38(18) . .
C8 N3 N2 111.15(18) . .
C8 N3 C9 126.5(2) . .
C20 N4 Cu1 117.24(15) . .
C16 N4 Cu1 123.95(16) . .
C16 N4 C20 118.73(19) . .
N7 O2 Cu1 92.79(17) . .
N7 O1 Cu1 102.03(18) . .
O2 N7 O1 111.5(3) . .
N5 C21 C20 117.76(19) . .
N5 C21 C22 110.9(2) . .
C22 C21 C20 131.3(2) . .
C5 C4 H4 120.7 . .
C3 C4 H4 120.7 . .
C3 C4 C5 118.6(2) . .
N4 C20 C21 115.15(19) . .
N4 C20 C19 121.7(2) . .
C19 C20 C21 123.1(2) . .
N3 C8 H8 126.1 . .
N3 C8 C7 107.8(2) . .
C7 C8 H8 126.1 . .
N2 C6 C5 117.40(18) . .
N2 C6 C7 111.18(19) . .
C7 C6 C5 131.40(19) . .
N1 C5 C4 122.1(2) . .
N1 C5 C6 114.98(18) . .
C4 C5 C6 122.9(2) . .
C4 C3 H3 120.3 . .
C4 C3 C2 119.3(2) . .
C2 C3 H3 120.3 . .
N1 C1 H1 119.2 . .
N1 C1 C2 121.7(2) . .
C2 C1 H1 119.2 . .
C20 C19 H19 120.6 . .
C18 C19 C20 118.8(2) . .
C18 C19 H19 120.6 . .
N6 C24 H24A 109.1 . .
N6 C24 H24B 109.1 . .
N6 C24 C25 112.28(19) . .
H24A C24 H24B 107.9 . .
C25 C24 H24A 109.1 . .
C25 C24 H24B 109.1 . .
N6 C23 H23 126.1 . .
N6 C23 C22 107.9(2) . .
C22 C23 H23 126.1 . .
C8 C7 C6 104.86(19) . .
C8 C7 H7 127.6 . .
C6 C7 H7 127.6 . .
C3 C2 C1 119.3(2) . .
C3 C2 H2 120.3 . .
C1 C2 H2 120.3 . .
C21 C22 H22 127.6 . .
C23 C22 C21 104.9(2) . .
C23 C22 H22 127.6 . .
C19 C18 H18 120.3 . .
C17 C18 C19 119.3(2) . .
C17 C18 H18 120.3 . .
N4 C16 H16 119.0 . .
N4 C16 C17 122.1(2) . .
C17 C16 H16 119.0 . .
C10 C11 H11 120.1 . .
C12 C11 H11 120.1 . .
C12 C11 C10 119.7(3) . .
C11 C10 C9 122.4(2) . .
C11 C10 C15 119.7(3) . .
C15 C10 C9 117.9(3) . .
N3 C9 C10 113.8(2) . .
N3 C9 H9A 108.8 . .
N3 C9 H9B 108.8 . .
C10 C9 H9A 108.8 . .
C10 C9 H9B 108.8 . .
H9A C9 H9B 107.7 . .
C26 C25 C24 119.7(2) . .
C26 C25 C30 118.8(3) . .
C30 C25 C24 121.5(2) . .
C18 C17 C16 119.4(2) . .
C18 C17 H17 120.3 . .
C16 C17 H17 120.3 . .
C10 C15 H15 120.2 . .
C14 C15 C10 119.6(3) . .
C14 C15 H15 120.2 . .
C25 C26 H26 119.9 . .
C25 C26 C27 120.3(3) . .
C27 C26 H26 119.9 . .
C12 C13 H13 120.1 . .
C12 C13 C14 119.8(3) . .
C14 C13 H13 120.1 . .
C26 C27 H27 120.0 . .
C28 C27 C26 119.9(4) . .
C28 C27 H27 120.0 . .
C27 C28 H28 119.8 . .
C27 C28 C29 120.4(3) . .
C29 C28 H28 119.8 . .
C25 C30 H30 119.8 . .
C25 C30 C29 120.4(3) . .
C29 C30 H30 119.8 . .
C11 C12 H12 119.6 . .
C13 C12 C11 120.8(3) . .
C13 C12 H12 119.6 . .
C15 C14 H14 119.8 . .
C13 C14 C15 120.3(3) . .
C13 C14 H14 119.8 . .
C28 C29 C30 120.2(4) . .
C28 C29 H29 119.9 . .
C30 C29 H29 119.9 . .

loop_
_geom_bond_atom_site_label_1
_geom_bond_atom_site_label_2
_geom_bond_distance
_geom_bond_site_symmetry_2
Cu1 N5 2.1707(17) .
Cu1 N2 2.1199(18) .
Cu1 N1 1.9984(18) .
Cu1 N4 1.9963(18) .
Cu1 O2 2.358(3) .
Cu1 O1 2.155(3) .
Cl1 O4 1.433(3) .
Cl1 O3 1.409(3) .
Cl1 O5 1.419(2) .
Cl1 O6 1.410(3) .
N5 N6 1.353(2) .
N5 C21 1.335(3) .
N2 N3 1.355(3) .
N2 C6 1.343(3) .
N6 C24 1.451(3) .
N6 C23 1.352(3) .
N1 C5 1.351(3) .
N1 C1 1.341(3) .
N3 C8 1.351(3) .
N3 C9 1.456(3) .
N4 C20 1.349(3) .
N4 C16 1.340(3) .
O2 N7 1.221(3) .
O1 N7 1.250(3) .
C21 C20 1.459(3) .
C21 C22 1.402(3) .
C4 H4 0.9500 .
C4 C5 1.388(3) .
C4 C3 1.381(3) .
C20 C19 1.390(3) .
C8 H8 0.9500 .
C8 C7 1.368(3) .
C6 C5 1.457(3) .
C6 C7 1.395(3) .
C3 H3 0.9500 .
C3 C2 1.381(4) .
C1 H1 0.9500 .
C1 C2 1.386(3) .
C19 H19 0.9500 .
C19 C18 1.383(4) .
C24 H24A 0.9900 .
C24 H24B 0.9900 .
C24 C25 1.512(3) .
C23 H23 0.9500 .
C23 C22 1.361(4) .
C7 H7 0.9500 .
C2 H2 0.9500 .
C22 H22 0.9500 .
C18 H18 0.9500 .
C18 C17 1.370(4) .
C16 H16 0.9500 .
C16 C17 1.381(3) .
C11 H11 0.9500 .
C11 C10 1.391(4) .
C11 C12 1.381(4) .
C10 C9 1.510(3) .
C10 C15 1.395(4) .
C9 H9A 0.9900 .
C9 H9B 0.9900 .
C25 C26 1.377(4) .
C25 C30 1.386(4) .
C17 H17 0.9500 .
C15 H15 0.9500 .
C15 C14 1.390(5) .
C26 H26 0.9500 .
C26 C27 1.406(4) .
C13 H13 0.9500 .
C13 C12 1.377(5) .
C13 C14 1.381(6) .
C27 H27 0.9500 .
C27 C28 1.356(6) .
C28 H28 0.9500 .
C28 C29 1.369(6) .
C30 H30 0.9500 .
C30 C29 1.387(4) .
C12 H12 0.9500 .
C14 H14 0.9500 .
C29 H29 0.9500 .

loop_
_geom_torsion_atom_site_label_1
_geom_torsion_atom_site_label_2
_geom_torsion_atom_site_label_3
_geom_torsion_atom_site_label_4
_geom_torsion
_geom_torsion_site_symmetry_1
_geom_torsion_site_symmetry_2
_geom_torsion_site_symmetry_3
_geom_torsion_site_symmetry_4
Cu1 N5 N6 C24 -2.7(4) . . . .
Cu1 N5 N6 C23 174.19(19) . . . .
Cu1 N5 C21 C20 4.4(2) . . . .
Cu1 N5 C21 C22 -176.29(15) . . . .
Cu1 N2 N3 C8 176.54(18) . . . .
Cu1 N2 N3 C9 -4.9(4) . . . .
Cu1 N2 C6 C5 3.5(2) . . . .
Cu1 N2 C6 C7 -177.70(14) . . . .
Cu1 N1 C5 C4 -174.73(15) . . . .
Cu1 N1 C5 C6 4.2(2) . . . .
Cu1 N1 C1 C2 175.49(17) . . . .
Cu1 N4 C20 C21 3.2(3) . . . .
Cu1 N4 C20 C19 -176.64(17) . . . .
Cu1 N4 C16 C17 176.99(19) . . . .
Cu1 O2 N7 O1 0.9(2) . . . .
Cu1 O1 N7 O2 -1.1(2) . . . .
N5 N6 C24 C25 74.4(3) . . . .
N5 N6 C23 C22 0.7(3) . . . .
N5 C21 C20 N4 -5.2(3) . . . .
N5 C21 C20 C19 174.6(2) . . . .
N5 C21 C22 C23 -0.1(3) . . . .
N2 N3 C8 C7 0.4(3) . . . .
N2 N3 C9 C10 74.5(3) . . . .
N2 C6 C5 N1 -5.2(3) . . . .
N2 C6 C5 C4 173.73(19) . . . .
N2 C6 C7 C8 -0.2(2) . . . .
N6 N5 C21 C20 -178.76(18) . . . .
N6 N5 C21 C22 0.6(2) . . . .
N6 C24 C25 C26 -151.2(2) . . . .
N6 C24 C25 C30 29.8(3) . . . .
N6 C23 C22 C21 -0.3(3) . . . .
N1 C1 C2 C3 -0.8(3) . . . .
N3 N2 C6 C5 -178.33(17) . . . .
N3 N2 C6 C7 0.4(2) . . . .
N3 C8 C7 C6 -0.1(2) . . . .
N4 C20 C19 C18 -0.4(3) . . . .
N4 C16 C17 C18 -0.8(4) . . . .
C21 N5 N6 C24 -177.66(19) . . . .
C21 N5 N6 C23 -0.8(2) . . . .
C21 C20 C19 C18 179.8(2) . . . .
C4 C3 C2 C1 0.8(3) . . . .
C20 N4 C16 C17 0.4(4) . . . .
C20 C21 C22 C23 179.1(2) . . . .
C20 C19 C18 C17 0.0(4) . . . .
C8 N3 C9 C10 -107.2(3) . . . .
C6 N2 N3 C8 -0.5(2) . . . .
C6 N2 N3 C9 177.96(19) . . . .
C5 N1 C1 C2 -0.3(3) . . . .
C5 C4 C3 C2 0.3(3) . . . .
C5 C6 C7 C8 178.4(2) . . . .
C3 C4 C5 N1 -1.4(3) . . . .
C3 C4 C5 C6 179.74(19) . . . .
C1 N1 C5 C4 1.4(3) . . . .
C1 N1 C5 C6 -179.64(18) . . . .
C19 C18 C17 C16 0.6(4) . . . .
C24 N6 C23 C22 177.4(2) . . . .
C24 C25 C26 C27 179.6(2) . . . .
C24 C25 C30 C29 -179.8(3) . . . .
C23 N6 C24 C25 -102.0(3) . . . .
C7 C6 C5 N1 176.3(2) . . . .
C7 C6 C5 C4 -4.8(3) . . . .
C22 C21 C20 N4 175.6(2) . . . .
C22 C21 C20 C19 -4.5(4) . . . .
C16 N4 C20 C21 -180.0(2) . . . .
C16 N4 C20 C19 0.2(3) . . . .
C11 C10 C9 N3 15.1(3) . . . .
C11 C10 C15 C14 -1.0(4) . . . .
C10 C11 C12 C13 0.0(4) . . . .
C10 C15 C14 C13 0.7(4) . . . .
C9 N3 C8 C7 -178.0(2) . . . .
C9 C10 C15 C14 -179.7(2) . . . .
C25 C26 C27 C28 0.0(4) . . . .
C25 C30 C29 C28 0.2(5) . . . .
C15 C10 C9 N3 -166.2(2) . . . .
C26 C25 C30 C29 1.2(4) . . . .
C26 C27 C28 C29 1.5(5) . . . .
C27 C28 C29 C30 -1.6(5) . . . .
C30 C25 C26 C27 -1.4(4) . . . .
C12 C11 C10 C9 179.3(2) . . . .
C12 C11 C10 C15 0.6(4) . . . .
C12 C13 C14 C15 -0.1(5) . . . .
C14 C13 C12 C11 -0.3(5) . . . .

loop_
_smtbx_masks_void_nr
_smtbx_masks_void_average_x
_smtbx_masks_void_average_y
_smtbx_masks_void_average_z
_smtbx_masks_void_volume
_smtbx_masks_void_count_electrons
_smtbx_masks_void_content
1 0.124 0.000 0.500 422.7 89.0 '2 Et2O'
